data_2221932
loop_
_publ_author_name
'Lo, Kong Mun'
'Ng, Seik Weng'

_publ_section_title
;
 Dipyridinium tribromidochloridobis(4-chlorophenyl)stannate(IV)
;
_journal_coeditor_code BT2945
_journal_issue 6
_journal_name_full 'Acta Crystallographica Section E'
_journal_page_first m630
_journal_paper_doi 10.1107/S1600536809016687
_journal_volume 65
_journal_year 2009
_chemical_formula_iupac '(C5 H6 N)2 [Sn Br3 (C6 H4 Cl)2 Cl]'
_chemical_formula_moiety '2(C5 H6 N) +, [Sn Br3 Cl (C6 H4 Cl)2] 2-'
_chemical_formula_sum 'C22 H20 Br3 Cl3 N2 Sn'
_chemical_formula_weight 777.17
_chemical_name_systematic
;
Dipyridinium tribromidochloridobis(4-chlorophenyl)stannate(IV)
;
_space_group_IT_number 15
_symmetry_cell_setting monoclinic
_symmetry_space_group_name_Hall '-C 2yc'
_symmetry_space_group_name_H-M 'C 1 2/c 1'
_atom_sites_solution_hydrogens geom
_atom_sites_solution_primary direct
_atom_sites_solution_secondary difmap
_audit_creation_method SHELXL-97
_cell_angle_alpha 90.00
_cell_angle_beta 93.2300(10)
_cell_angle_gamma 90.00
_cell_formula_units_Z 4
_cell_length_a 11.5130(2)
_cell_length_b 11.7139(2)
_cell_length_c 18.7748(3)
_cell_measurement_reflns_used 6664
_cell_measurement_temperature 100(2)
_cell_measurement_theta_max 28.3
_cell_measurement_theta_min 2.5
_cell_volume 2527.99(7)
_computing_cell_refinement 'SAINT (Bruker, 2007)'
_computing_data_collection 'APEX2 (Bruker, 2007)'
_computing_data_reduction 'SAINT (Bruker, 2007)'
_computing_molecular_graphics 'X-Seed (Barbour, 2001)'
_computing_publication_material 'publCIF (Westrip, 2009)'
_computing_structure_refinement 'SHELXL-97 (Sheldrick, 2008)'
_computing_structure_solution 'SHELXS-97 (Sheldrick, 2008)'
_diffrn_ambient_temperature 100(2)
_diffrn_measured_fraction_theta_full 1.000
_diffrn_measured_fraction_theta_max 1.000
_diffrn_measurement_device_type 'Bruker SMART APEX diffractometer'
_diffrn_measurement_method '\w scans'
_diffrn_radiation_monochromator graphite
_diffrn_radiation_source 'fine-focus sealed tube'
_diffrn_radiation_type MoK\a
_diffrn_radiation_wavelength 0.71073
_diffrn_reflns_av_R_equivalents 0.0219
_diffrn_reflns_av_sigmaI/netI 0.0190
_diffrn_reflns_limit_h_max 14
_diffrn_reflns_limit_h_min -14
_diffrn_reflns_limit_k_max 15
_diffrn_reflns_limit_k_min -15
_diffrn_reflns_limit_l_max 24
_diffrn_reflns_limit_l_min -23
_diffrn_reflns_number 11728
_diffrn_reflns_theta_full 27.50
_diffrn_reflns_theta_max 27.50
_diffrn_reflns_theta_min 2.17
_diffrn_standards_decay_% 0
_diffrn_standards_interval_count 0
_diffrn_standards_interval_time 0
_diffrn_standards_number 0
_exptl_absorpt_coefficient_mu 6.084
_exptl_absorpt_correction_T_max 0.529
_exptl_absorpt_correction_T_min 0.327
_exptl_absorpt_correction_type multi-scan
_exptl_absorpt_process_details '(SADABS; Sheldrick, 1996)'
_exptl_crystal_colour Brown
_exptl_crystal_density_diffrn 2.042
_exptl_crystal_density_method 'not measured'
_exptl_crystal_description Prism
_exptl_crystal_F_000 1488
_exptl_crystal_size_max 0.27
_exptl_crystal_size_mid 0.19
_exptl_crystal_size_min 0.12
_refine_diff_density_max 0.386
_refine_diff_density_min -0.835
_refine_ls_extinction_method none
_refine_ls_goodness_of_fit_ref 1.019
_refine_ls_hydrogen_treatment constr
_refine_ls_matrix_type full
_refine_ls_number_parameters 146
_refine_ls_number_reflns 2903
_refine_ls_number_restraints 4
_refine_ls_restrained_S_all 1.018
_refine_ls_R_factor_all 0.0210
_refine_ls_R_factor_gt 0.0181
_refine_ls_shift/su_max 0.001
_refine_ls_shift/su_mean 0.001
_refine_ls_structure_factor_coef Fsqd
_refine_ls_weighting_details 'calc w=1/[\s^2^(Fo^2^)+(0.0246P)^2^+3.4843P] where P=(Fo^2^+2Fc^2^)/3'
_refine_ls_weighting_scheme calc
_refine_ls_wR_factor_gt 0.0454
_refine_ls_wR_factor_ref 0.0465
_reflns_number_gt 2668
_reflns_number_total 2903
_reflns_threshold_expression I>2\s(I)
_cod_data_source_file bt2945.cif
_cod_data_source_block I
_cod_depositor_comments
;
The following automatic conversions were performed:
'_symmetry_cell_setting' value 'Monoclinic' changed to 'monoclinic'
according to '/home/saulius/struct/CIF-dictionaries/cif_core.dic'
dictionary named 'cif_core.dic' version 2.4.1 from
2010-06-29.

'_exptl_absorpt_correction_type' value 'Multi-scan' changed
to 'multi-scan' according to
'/home/saulius/struct/CIF-dictionaries/cif_core.dic' dictionary named
'cif_core.dic' version 2.4.1 from 2010-06-29.

Automatic conversion script
Id: cif_fix_enum 1527 2010-12-29 10:47:43Z saulius 

The following automatic conversions were performed:

'_symmetry_cell_setting' value 'Monoclinic' changed to 'monoclinic'
according to /home/saulius/struct/CIF-dictionaries/cif_core.dic
dictionary named 'cif_core.dic' version 2.4.1 from
2010-06-29.

'_exptl_absorpt_correction_type' value 'Multi-scan'
changed to 'multi-scan' according to
/home/saulius/struct/CIF-dictionaries/cif_core.dic dictionary named
'cif_core.dic' version 2.4.1 from 2010-06-29.

Automatic conversion script
Id: cif_fix_values 1715 2011-07-08 13:25:40Z adriana 
;
_cod_original_sg_symbol_H-M 'C 2/c'
_cod_database_code 2221932
_cod_database_fobs_code 2221932

loop_
_symmetry_equiv_pos_as_xyz
'x, y, z'
'-x, y, -z+1/2'
'x+1/2, y+1/2, z'
'-x+1/2, y+1/2, -z+1/2'
'-x, -y, -z'
'x, -y, z-1/2'
'-x+1/2, -y+1/2, -z'
'x+1/2, -y+1/2, z-1/2'

loop_
_atom_site_type_symbol
_atom_site_label
_atom_site_fract_x
_atom_site_fract_y
_atom_site_fract_z
_atom_site_U_iso_or_equiv
_atom_site_adp_type
_atom_site_calc_flag
_atom_site_refinement_flags
_atom_site_occupancy
_atom_site_disorder_assembly
_atom_site_disorder_group
Sn Sn1 0.5000 0.5000 0.5000 0.01196(6) Uani d S 1 . .
Br Br1 0.308690(19) 0.509165(19) 0.578153(12) 0.01383(8) Uani d P 0.7365(11) . .
Br Br2 0.551744(19) 0.288797(18) 0.550827(12) 0.01450(7) Uani d P 0.7635(11) . .
Cl Cl1' 0.308690(19) 0.509165(19) 0.578153(12) 0.01383(8) Uani d P 0.2635(11) . .
Cl Cl2' 0.551744(19) 0.288797(18) 0.550827(12) 0.01450(7) Uani d P 0.2365(11) . .
Cl Cl1 0.83429(5) 0.71755(5) 0.76748(3) 0.02688(12) Uani d . 1 . .
N N1 0.15868(16) 0.59124(16) 0.43101(10) 0.0217(4) Uani d . 1 . .
H H1 0.2206 0.5891 0.4607 0.026 Uiso calc R 1 . .
C C1 0.60325(16) 0.57206(16) 0.58772(10) 0.0129(4) Uani d . 1 . .
C C2 0.60187(18) 0.52532(17) 0.65598(11) 0.0165(4) Uani d . 1 . .
H H2 0.5522 0.4626 0.6644 0.020 Uiso calc R 1 . .
C C3 0.67258(18) 0.56972(18) 0.71184(11) 0.0188(4) Uani d . 1 . .
H H3 0.6716 0.5379 0.7584 0.023 Uiso calc R 1 . .
C C4 0.74442(17) 0.66121(18) 0.69830(11) 0.0182(4) Uani d . 1 . .
C C5 0.74654(17) 0.70998(17) 0.63157(11) 0.0171(4) Uani d . 1 . .
H H5 0.7961 0.7729 0.6234 0.021 Uiso calc R 1 . .
C C6 0.67469(17) 0.66515(17) 0.57641(11) 0.0155(4) Uani d . 1 . .
H H6 0.6745 0.6987 0.5303 0.019 Uiso calc R 1 . .
C C7 0.0884(2) 0.50083(18) 0.42776(13) 0.0225(5) Uani d . 1 . .
H H7 0.1048 0.4366 0.4575 0.027 Uiso calc R 1 . .
C C8 -0.0077(2) 0.50100(18) 0.38125(13) 0.0235(5) Uani d . 1 . .
H H8 -0.0579 0.4366 0.3777 0.028 Uiso calc R 1 . .
C C9 -0.03042(19) 0.5968(2) 0.33953(12) 0.0238(5) Uani d . 1 . .
H H9 -0.0971 0.5988 0.3074 0.029 Uiso calc R 1 . .
C C10 0.0440(2) 0.68937(19) 0.34465(12) 0.0231(5) Uani d . 1 . .
H H10 0.0290 0.7552 0.3161 0.028 Uiso calc R 1 . .
C C11 0.13982(19) 0.68517(19) 0.39135(12) 0.0224(5) Uani d . 1 . .
H H11 0.1920 0.7479 0.3955 0.027 Uiso calc R 1 . .

loop_
_atom_site_aniso_label
_atom_site_aniso_U_11
_atom_site_aniso_U_22
_atom_site_aniso_U_33
_atom_site_aniso_U_12
_atom_site_aniso_U_13
_atom_site_aniso_U_23
Sn1 0.01296(10) 0.01329(10) 0.00948(10) -0.00098(6) -0.00070(7) 0.00034(7)
Br1 0.01297(12) 0.01610(12) 0.01249(13) -0.00044(8) 0.00142(9) 0.00093(8)
Br2 0.01749(12) 0.01242(11) 0.01334(12) 0.00098(8) -0.00136(8) 0.00188(8)
Cl1' 0.01297(12) 0.01610(12) 0.01249(13) -0.00044(8) 0.00142(9) 0.00093(8)
Cl2' 0.01749(12) 0.01242(11) 0.01334(12) 0.00098(8) -0.00136(8) 0.00188(8)
Cl1 0.0254(3) 0.0349(3) 0.0193(3) -0.0073(2) -0.0073(2) -0.0056(2)
N1 0.0177(9) 0.0277(10) 0.0190(9) 0.0050(7) -0.0038(7) -0.0047(8)
C1 0.0126(9) 0.0155(9) 0.0103(9) 0.0020(7) -0.0011(7) -0.0014(7)
C2 0.0160(9) 0.0177(9) 0.0156(10) -0.0017(7) 0.0004(8) -0.0001(8)
C3 0.0221(10) 0.0222(10) 0.0119(9) 0.0010(8) -0.0016(8) 0.0022(8)
C4 0.0153(10) 0.0237(10) 0.0150(10) 0.0002(8) -0.0041(8) -0.0054(8)
C5 0.0155(9) 0.0170(9) 0.0188(10) -0.0028(7) 0.0002(8) -0.0013(8)
C6 0.0154(9) 0.0170(9) 0.0142(10) 0.0012(7) 0.0018(7) 0.0010(8)
C7 0.0251(12) 0.0223(11) 0.0204(12) 0.0064(8) 0.0055(9) 0.0023(9)
C8 0.0194(11) 0.0239(11) 0.0276(13) -0.0015(8) 0.0062(9) -0.0024(9)
C9 0.0173(10) 0.0332(12) 0.0204(11) 0.0049(9) -0.0028(8) -0.0028(9)
C10 0.0280(11) 0.0214(10) 0.0201(11) 0.0058(9) 0.0029(9) 0.0019(9)
C11 0.0251(11) 0.0196(10) 0.0225(11) -0.0018(8) 0.0034(9) -0.0048(9)

loop_
_atom_type_symbol
_atom_type_description
_atom_type_scat_dispersion_real
_atom_type_scat_dispersion_imag
_atom_type_scat_source
C C 0.0033 0.0016 'International Tables Vol C Tables 4.2.6.8 and 6.1.1.4'
H H 0.0000 0.0000 'International Tables Vol C Tables 4.2.6.8 and 6.1.1.4'
N N 0.0061 0.0033 'International Tables Vol C Tables 4.2.6.8 and 6.1.1.4'
Cl Cl 0.1484 0.1585 'International Tables Vol C Tables 4.2.6.8 and 6.1.1.4'
Br Br -0.2901 2.4595 'International Tables Vol C Tables 4.2.6.8 and 6.1.1.4'
Sn Sn -0.6537 1.4246 'International Tables Vol C Tables 4.2.6.8 and 6.1.1.4'

loop_
_geom_angle_atom_site_label_1
_geom_angle_atom_site_label_2
_geom_angle_atom_site_label_3
_geom_angle_site_symmetry_1
_geom_angle_site_symmetry_3
_geom_angle
_geom_angle_publ_flag
C1 Sn1 C1 5_666 . 180.0000(10) ?
C1 Sn1 Cl2' 5_666 5_666 89.29(5) ?
C1 Sn1 Cl2' . 5_666 90.71(5) ?
C1 Sn1 Br2 5_666 5_666 89.29(5) ?
C1 Sn1 Br2 . 5_666 90.71(5) ?
Cl2' Sn1 Br2 5_666 5_666 0.000(13) ?
C1 Sn1 Br2 5_666 . 90.71(5) ?
C1 Sn1 Br2 . . 89.29(5) ?
Cl2' Sn1 Br2 5_666 . 180.0 ?
Br2 Sn1 Br2 5_666 . 180.0 ?
C1 Sn1 Cl1' 5_666 5_666 90.05(5) ?
C1 Sn1 Cl1' . 5_666 89.95(5) ?
Cl2' Sn1 Cl1' 5_666 5_666 90.845(7) ?
Br2 Sn1 Cl1' 5_666 5_666 90.845(7) ?
Br2 Sn1 Cl1' . 5_666 89.155(7) ?
C1 Sn1 Br1 5_666 5_666 90.05(5) ?
C1 Sn1 Br1 . 5_666 89.95(5) ?
Cl2' Sn1 Br1 5_666 5_666 90.845(7) ?
Br2 Sn1 Br1 5_666 5_666 90.845(7) ?
Br2 Sn1 Br1 . 5_666 89.155(7) ?
Cl1' Sn1 Br1 5_666 5_666 0.000(8) ?
C1 Sn1 Br1 5_666 . 89.95(5) ?
C1 Sn1 Br1 . . 90.05(5) ?
Cl2' Sn1 Br1 5_666 . 89.155(7) ?
Br2 Sn1 Br1 5_666 . 89.155(7) ?
Br2 Sn1 Br1 . . 90.845(7) ?
Cl1' Sn1 Br1 5_666 . 180.0 ?
Br1 Sn1 Br1 5_666 . 180.0 ?
C7 N1 C11 . . 123.26(19) ?
C7 N1 H1 . . 118.4 ?
C11 N1 H1 . . 118.4 ?
C6 C1 C2 . . 119.08(18) ?
C6 C1 Sn1 . . 119.86(14) ?
C2 C1 Sn1 . . 121.05(14) ?
C3 C2 C1 . . 120.63(19) ?
C3 C2 H2 . . 119.7 ?
C1 C2 H2 . . 119.7 ?
C4 C3 C2 . . 118.71(19) ?
C4 C3 H3 . . 120.6 ?
C2 C3 H3 . . 120.6 ?
C5 C4 C3 . . 121.90(19) ?
C5 C4 Cl1 . . 118.68(16) ?
C3 C4 Cl1 . . 119.41(17) ?
C4 C5 C6 . . 118.67(19) ?
C4 C5 H5 . . 120.7 ?
C6 C5 H5 . . 120.7 ?
C5 C6 C1 . . 120.98(19) ?
C5 C6 H6 . . 119.5 ?
C1 C6 H6 . . 119.5 ?
N1 C7 C8 . . 119.7(2) ?
N1 C7 H7 . . 120.2 ?
C8 C7 H7 . . 120.2 ?
C7 C8 C9 . . 118.8(2) ?
C7 C8 H8 . . 120.6 ?
C9 C8 H8 . . 120.6 ?
C8 C9 C10 . . 120.0(2) ?
C8 C9 H9 . . 120.0 ?
C10 C9 H9 . . 120.0 ?
C11 C10 C9 . . 119.3(2) ?
C11 C10 H10 . . 120.3 ?
C9 C10 H10 . . 120.3 ?
N1 C11 C10 . . 119.0(2) ?
N1 C11 H11 . . 120.5 ?
C10 C11 H11 . . 120.5 ?

loop_
_geom_bond_atom_site_label_1
_geom_bond_atom_site_label_2
_geom_bond_site_symmetry_2
_geom_bond_distance
_geom_bond_publ_flag
Sn1 C1 5_666 2.149(2) ?
Sn1 C1 . 2.149(2) yes
Sn1 Br1 . 2.7166(2) yes
Sn1 Cl2' 5_666 2.7060(2) ?
Sn1 Br2 5_666 2.7060(2) ?
Sn1 Br2 . 2.7060(2) yes
Sn1 Cl1' 5_666 2.7166(2) ?
Sn1 Br1 5_666 2.7166(2) ?
Cl1 C4 . 1.744(2) ?
N1 C7 . 1.332(3) ?
N1 C11 . 1.339(3) ?
N1 H1 . 0.8800 ?
C1 C6 . 1.389(3) ?
C1 C2 . 1.394(3) ?
C2 C3 . 1.392(3) ?
C2 H2 . 0.9500 ?
C3 C4 . 1.386(3) ?
C3 H3 . 0.9500 ?
C4 C5 . 1.378(3) ?
C5 C6 . 1.391(3) ?
C5 H5 . 0.9500 ?
C6 H6 . 0.9500 ?
C7 C8 . 1.370(3) ?
C7 H7 . 0.9500 ?
C8 C9 . 1.384(3) ?
C8 H8 . 0.9500 ?
C9 C10 . 1.383(3) ?
C9 H9 . 0.9500 ?
C10 C11 . 1.371(3) ?
C10 H10 . 0.9500 ?
C11 H11 . 0.9500 ?

loop_
_geom_hbond_atom_site_label_D
_geom_hbond_atom_site_label_H
_geom_hbond_atom_site_label_A
_geom_hbond_site_symmetry_A
_geom_hbond_distance_DH
_geom_hbond_distance_HA
_geom_hbond_distance_DA
_geom_hbond_angle_DHA
_geom_hbond_publ_flag
N1 H1 Br1 . 0.88 2.55 3.317(2) 146 no

loop_
_geom_torsion_atom_site_label_1
_geom_torsion_atom_site_label_2
_geom_torsion_atom_site_label_3
_geom_torsion_atom_site_label_4
_geom_torsion_site_symmetry_1
_geom_torsion_site_symmetry_2
_geom_torsion_site_symmetry_3
_geom_torsion_site_symmetry_4
_geom_torsion
_geom_torsion_publ_flag
Cl2' Sn1 C1 C6 5_666 . . . -40.72(15) ?
Br2 Sn1 C1 C6 5_666 . . . -40.72(15) ?
Br2 Sn1 C1 C6 . . . . 139.28(15) ?
Cl1' Sn1 C1 C6 5_666 . . . 50.12(15) ?
Br1 Sn1 C1 C6 5_666 . . . 50.12(15) ?
Br1 Sn1 C1 C6 . . . . -129.88(15) ?
Cl2' Sn1 C1 C2 5_666 . . . 140.70(15) ?
Br2 Sn1 C1 C2 5_666 . . . 140.70(15) ?
Br2 Sn1 C1 C2 . . . . -39.30(15) ?
Cl1' Sn1 C1 C2 5_666 . . . -128.46(15) ?
Br1 Sn1 C1 C2 5_666 . . . -128.46(15) ?
Br1 Sn1 C1 C2 . . . . 51.54(15) ?
C6 C1 C2 C3 . . . . -1.2(3) ?
Sn1 C1 C2 C3 . . . . 177.39(15) ?
C1 C2 C3 C4 . . . . -0.1(3) ?
C2 C3 C4 C5 . . . . 0.9(3) ?
C2 C3 C4 Cl1 . . . . -179.64(16) ?
C3 C4 C5 C6 . . . . -0.4(3) ?
Cl1 C4 C5 C6 . . . . -179.89(15) ?
C4 C5 C6 C1 . . . . -0.9(3) ?
C2 C1 C6 C5 . . . . 1.7(3) ?
Sn1 C1 C6 C5 . . . . -176.91(15) ?
C11 N1 C7 C8 . . . . 1.0(3) ?
N1 C7 C8 C9 . . . . -1.2(3) ?
C7 C8 C9 C10 . . . . 0.8(3) ?
C8 C9 C10 C11 . . . . -0.1(3) ?
C7 N1 C11 C10 . . . . -0.3(3) ?
C9 C10 C11 N1 . . . . -0.1(3) ?
